data_2202705
loop_
_publ_author_name
'Deschamps, Jeffrey R.'
'Knight, D. Andrew'
'Goldman, Ellen R.'
'Delehanty, James B.'
'Chang, Eddie L.'

_publ_section_title
;
 Dichloro{methyl
 4-[(1,4,7,10-tetraazacyclododec-1-yl)methyl]benzoate}cobalt(III)
 methylsulfate
;
_journal_issue 10
_journal_name_full 'Acta Crystallographica Section E'
_journal_page_first m916
_journal_page_last m918
_journal_paper_doi 10.1107/S1600536803020099
_journal_volume 59
_journal_year 2003
_chemical_formula_iupac '[Co (C17 H28 N4 O2) Cl2 ] , CH3 O4 S'
_chemical_formula_moiety 'C17 H28 Cl2 Co N4 O2, C H3 O4 S'
_chemical_formula_sum 'C18 H31 Cl2 Co N4 O6 S'
_chemical_formula_weight 561.37
_chemical_name_systematic
;
 ?
;
_space_group_IT_number 2
_symmetry_cell_setting triclinic
_symmetry_space_group_name_Hall '-P 1'
_symmetry_space_group_name_H-M 'P -1'
_atom_sites_solution_hydrogens geom
_atom_sites_solution_primary direct
_atom_sites_solution_secondary difmap
_audit_creation_method SHELXL-97
_cell_angle_alpha 79.0670(10)
_cell_angle_beta 80.8840(10)
_cell_angle_gamma 83.6360(10)
_cell_formula_units_Z 2
_cell_length_a 8.0250(5)
_cell_length_b 8.2310(5)
_cell_length_c 18.7105(11)
_cell_measurement_reflns_used 8842
_cell_measurement_temperature 103(2)
_cell_measurement_theta_max 28.97
_cell_measurement_theta_min 2.24
_cell_volume 1193.97(13)
_computing_cell_refinement SMART
_computing_data_collection 'SMART (Bruker, 1999)'
_computing_data_reduction
;
SAINT (Bruker, 2000), XPREP (Bruker, 1997)
;
_computing_molecular_graphics 'SHELXTL (Bruker, 2000)'
_computing_publication_material 'SHELXTL '
_computing_structure_refinement 'SHELXL97 (Sheldrick, 1997)'
_computing_structure_solution 'SHELXS97 (Sheldrick, 1997)'
_diffrn_ambient_temperature 103(2)
_diffrn_measured_fraction_theta_full 0.994
_diffrn_measured_fraction_theta_max 0.903
_diffrn_measurement_device_type 'Bruker SMART 1000 CCD'
_diffrn_measurement_method '\f and \w scans'
_diffrn_radiation_monochromator graphite
_diffrn_radiation_source 'sealed tube'
_diffrn_radiation_type MoK\a
_diffrn_radiation_wavelength 0.71073
_diffrn_reflns_av_R_equivalents 0.0246
_diffrn_reflns_av_sigmaI/netI 0.0324
_diffrn_reflns_limit_h_max 9
_diffrn_reflns_limit_h_min -10
_diffrn_reflns_limit_k_max 10
_diffrn_reflns_limit_k_min -11
_diffrn_reflns_limit_l_max 25
_diffrn_reflns_limit_l_min -24
_diffrn_reflns_number 12393
_diffrn_reflns_theta_full 28.97
_diffrn_reflns_theta_max 28.97
_diffrn_reflns_theta_min 1.12
_diffrn_standards_decay_% none
_diffrn_standards_interval_time variable
_diffrn_standards_number 1171
_exptl_absorpt_coefficient_mu 1.072
_exptl_absorpt_correction_T_max 0.824
_exptl_absorpt_correction_T_min 0.695
_exptl_absorpt_correction_type multi-scan
_exptl_absorpt_process_details '(SADABS; Bruker, 2000)'
_exptl_crystal_colour purple
_exptl_crystal_density_diffrn 1.561
_exptl_crystal_density_method 'not measured'
_exptl_crystal_description prism
_exptl_crystal_F_000 584
_exptl_crystal_size_max 0.61
_exptl_crystal_size_mid 0.20
_exptl_crystal_size_min 0.18
_refine_diff_density_max 0.885
_refine_diff_density_min -0.502
_refine_ls_extinction_method none
_refine_ls_goodness_of_fit_ref 0.962
_refine_ls_hydrogen_treatment mixed
_refine_ls_matrix_type full
_refine_ls_number_parameters 300
_refine_ls_number_reflns 5700
_refine_ls_number_restraints 0
_refine_ls_restrained_S_all 0.962
_refine_ls_R_factor_all 0.0405
_refine_ls_R_factor_gt 0.0343
_refine_ls_shift/su_max 0.001
_refine_ls_shift/su_mean 0.000
_refine_ls_structure_factor_coef Fsqd
_refine_ls_weighting_details 'calc w = 1/[\s^2^(Fo^2^)+(0.0608P)^2^+0.9770P] where P = (Fo^2^+2Fc^2^)/3'
_refine_ls_weighting_scheme calc
_refine_ls_wR_factor_gt 0.0936
_refine_ls_wR_factor_ref 0.0983
_reflns_number_gt 5017
_reflns_number_total 5701
_reflns_threshold_expression I>2\s(I)
_cod_data_source_file lh6106.cif
_cod_data_source_block I
_cod_depositor_comments
;
The following automatic conversions were performed:
'_symmetry_cell_setting' value 'Triclinic' changed to 'triclinic'
according to '/home/saulius/struct/CIF-dictionaries/cif_core.dic'
dictionary named 'cif_core.dic' version 2.4.1 from 2010-06-29.

Automatic conversion script
Id: cif_fix_enum 1527 2010-12-29 10:47:43Z saulius 

The following automatic conversions were performed:

'_symmetry_cell_setting' value 'Triclinic' changed to 'triclinic'
according to /home/saulius/struct/CIF-dictionaries/cif_core.dic
dictionary named 'cif_core.dic' version 2.4.1 from 2010-06-29.

Automatic conversion script
Id: cif_fix_values 1715 2011-07-08 13:25:40Z adriana 
;
_cod_original_sg_symbol_H-M P-1
_cod_database_code 2202705
_cod_database_fobs_code 2202705

loop_
_symmetry_equiv_pos_as_xyz
'x, y, z'
'-x, -y, -z'

loop_
_atom_site_label
_atom_site_fract_x
_atom_site_fract_y
_atom_site_fract_z
_atom_site_U_iso_or_equiv
_atom_site_adp_type
_atom_site_calc_flag
_atom_site_refinement_flags
_atom_site_occupancy
_atom_site_disorder_assembly
_atom_site_disorder_group
_atom_site_type_symbol
Co 0.45115(3) 0.57761(3) 0.144491(13) 0.01273(8) Uani d . 1 . . Co
Cl1 0.24456(6) 0.69652(6) 0.07504(3) 0.02035(11) Uani d . 1 . . Cl
Cl2 0.39295(6) 0.32742(6) 0.12132(2) 0.01755(11) Uani d . 1 . . Cl
N1 0.3089(2) 0.5669(2) 0.24589(9) 0.0156(3) Uani d . 1 . . N
C2 0.3092(3) 0.7336(2) 0.27026(11) 0.0198(4) Uani d . 1 . . C
H2A 0.1967 0.7631 0.2971 0.024 Uiso calc R 1 . . H
H2B 0.3947 0.7257 0.3038 0.024 Uiso calc R 1 . . H
C3 0.3498(3) 0.8659(2) 0.20382(11) 0.0207(4) Uani d . 1 . . C
H3A 0.2529 0.8933 0.1756 0.025 Uiso calc R 1 . . H
H3B 0.3763 0.9681 0.2188 0.025 Uiso calc R 1 . . H
N4 0.4989(2) 0.7945(2) 0.15915(9) 0.0170(3) Uani d . 1 . . N
H4 0.585(3) 0.790(3) 0.1837(14) 0.020 Uiso d . 1 . . H
C5 0.5508(3) 0.8970(2) 0.08651(11) 0.0214(4) Uani d . 1 . . C
H5A 0.5973 0.9993 0.0925 0.026 Uiso calc R 1 . . H
H5B 0.4528 0.9289 0.0591 0.026 Uiso calc R 1 . . H
C6 0.6849(3) 0.7900(3) 0.04603(12) 0.0219(4) Uani d . 1 . . C
H6A 0.6977 0.8349 -0.0073 0.026 Uiso calc R 1 . . H
H6B 0.7951 0.7912 0.0633 0.026 Uiso calc R 1 . . H
N7 0.6345(2) 0.6139(2) 0.05972(9) 0.0170(3) Uani d . 1 . . N
H7 0.602(3) 0.600(3) 0.0198(15) 0.020 Uiso d . 1 . . H
C8 0.7821(2) 0.4934(3) 0.07730(11) 0.0202(4) Uani d . 1 . . C
H8A 0.8871 0.5309 0.0461 0.024 Uiso calc R 1 . . H
H8B 0.7643 0.3824 0.0682 0.024 Uiso calc R 1 . . H
C9 0.7968(2) 0.4851(2) 0.15789(11) 0.0177(4) Uani d . 1 . . C
H9A 0.8830 0.3960 0.1742 0.021 Uiso calc R 1 . . H
H9B 0.8282 0.5921 0.1665 0.021 Uiso calc R 1 . . H
N10 0.6262(2) 0.4491(2) 0.19742(9) 0.0143(3) Uani d . 1 . . N
H10 0.615(3) 0.356(3) 0.1919(14) 0.017 Uiso d . 1 . . H
C11 0.5895(2) 0.4546(2) 0.27718(10) 0.0167(4) Uani d . 1 . . C
H11A 0.6168 0.5618 0.2872 0.020 Uiso calc R 1 . . H
H11B 0.6554 0.3631 0.3057 0.020 Uiso calc R 1 . . H
C12 0.4006(2) 0.4351(2) 0.29650(10) 0.0171(4) Uani d . 1 . . C
H12A 0.3764 0.3235 0.2905 0.021 Uiso calc R 1 . . H
H12B 0.3622 0.4474 0.3483 0.021 Uiso calc R 1 . . H
C13 0.1297(2) 0.5284(3) 0.24569(11) 0.0204(4) Uani d . 1 . . C
H13A 0.1330 0.4437 0.2142 0.025 Uiso calc R 1 . . H
H13B 0.0672 0.6302 0.2226 0.025 Uiso calc R 1 . . H
C14 0.0302(3) 0.4660(3) 0.32012(11) 0.0211(4) Uani d . 1 . . C
C15 0.0191(3) 0.2959(3) 0.34254(13) 0.0282(5) Uani d . 1 . . C
H15A 0.0833 0.2214 0.3136 0.034 Uiso calc R 1 . . H
C16 -0.0842(3) 0.2326(3) 0.40668(14) 0.0336(5) Uani d . 1 . . C
H16A -0.0914 0.1162 0.4208 0.040 Uiso calc R 1 . . H
C17 -0.1766(3) 0.3404(3) 0.44990(12) 0.0301(5) Uani d . 1 . . C
C18 -0.1645(3) 0.5114(3) 0.42879(12) 0.0280(5) Uani d . 1 . . C
H18A -0.2260 0.5854 0.4587 0.034 Uiso calc R 1 . . H
C19 -0.0628(3) 0.5736(3) 0.36423(12) 0.0249(4) Uani d . 1 . . C
H19A -0.0564 0.6901 0.3500 0.030 Uiso calc R 1 . . H
C20 -0.2973(4) 0.2804(4) 0.51714(13) 0.0379(6) Uani d . 1 . . C
O21 -0.3696(3) 0.3664(3) 0.55986(10) 0.0427(5) Uani d . 1 . . O
O22 -0.3185(3) 0.1178(3) 0.52328(12) 0.0619(7) Uani d . 1 . . O
C23 -0.4380(6) 0.0445(6) 0.5876(2) 0.0802(14) Uani d . 1 . . C
H23A -0.4580 -0.0677 0.5823 0.104 Uiso calc R 1 . . H
H23B -0.5456 0.1138 0.5898 0.104 Uiso calc R 1 . . H
H23C -0.3892 0.0393 0.6328 0.104 Uiso calc R 1 . . H
S 0.81037(7) -0.00403(6) 0.23169(3) 0.02219(12) Uani d . 1 . . S
O1 0.9664(2) 0.0071(2) 0.25846(10) 0.0321(4) Uani d . 1 . . O
O2 0.6594(2) 0.0750(2) 0.26772(10) 0.0337(4) Uani d . 1 . . O
O3 0.7910(2) -0.17199(18) 0.22117(10) 0.0291(4) Uani d . 1 . . O
O4 0.82127(19) 0.10897(19) 0.15025(9) 0.0262(3) Uani d . 1 . . O
C4A 0.9755(3) 0.0833(3) 0.10085(14) 0.0303(5) Uani d . 1 . . C
H4AA 0.9591 0.1363 0.0507 0.039 Uiso calc R 1 . . H
H4AB 1.0047 -0.0360 0.1025 0.039 Uiso calc R 1 . . H
H4AC 1.0675 0.1322 0.1159 0.039 Uiso calc R 1 . . H

loop_
_atom_site_aniso_label
_atom_site_aniso_U_11
_atom_site_aniso_U_22
_atom_site_aniso_U_33
_atom_site_aniso_U_12
_atom_site_aniso_U_13
_atom_site_aniso_U_23
Co 0.01322(13) 0.01300(13) 0.01269(13) 0.00030(9) -0.00398(9) -0.00304(9)
Cl1 0.0198(2) 0.0243(2) 0.0178(2) 0.00428(18) -0.00830(17) -0.00447(17)
Cl2 0.0198(2) 0.0169(2) 0.0182(2) -0.00360(17) -0.00524(17) -0.00556(16)
N1 0.0139(7) 0.0193(8) 0.0145(7) -0.0005(6) -0.0039(6) -0.0044(6)
C2 0.0227(10) 0.0196(9) 0.0187(9) 0.0018(7) -0.0046(7) -0.0080(7)
C3 0.0223(10) 0.0170(9) 0.0227(10) 0.0025(7) -0.0028(8) -0.0061(7)
N4 0.0197(8) 0.0147(7) 0.0165(8) 0.0004(6) -0.0037(6) -0.0028(6)
C5 0.0266(10) 0.0153(9) 0.0214(10) -0.0032(8) -0.0030(8) -0.0005(7)
C6 0.0252(10) 0.0191(9) 0.0213(10) -0.0060(8) -0.0016(8) -0.0021(7)
N7 0.0187(8) 0.0184(8) 0.0150(8) -0.0035(6) -0.0027(6) -0.0040(6)
C8 0.0172(9) 0.0221(10) 0.0218(9) 0.0005(7) -0.0014(7) -0.0075(8)
C9 0.0141(8) 0.0181(9) 0.0221(9) -0.0004(7) -0.0039(7) -0.0060(7)
N10 0.0155(7) 0.0125(7) 0.0166(7) 0.0002(6) -0.0053(6) -0.0049(6)
C11 0.0177(9) 0.0168(9) 0.0170(9) 0.0002(7) -0.0072(7) -0.0036(7)
C12 0.0186(9) 0.0176(9) 0.0155(9) -0.0009(7) -0.0054(7) -0.0015(7)
C13 0.0139(9) 0.0309(11) 0.0180(9) -0.0023(8) -0.0032(7) -0.0072(8)
C14 0.0168(9) 0.0296(11) 0.0187(9) -0.0035(8) -0.0040(7) -0.0065(8)
C15 0.0269(11) 0.0298(11) 0.0298(11) -0.0062(9) 0.0021(9) -0.0130(9)
C16 0.0369(13) 0.0302(12) 0.0331(13) -0.0116(10) 0.0018(10) -0.0044(10)
C17 0.0315(12) 0.0413(13) 0.0189(10) -0.0110(10) -0.0015(9) -0.0058(9)
C18 0.0274(11) 0.0374(12) 0.0191(10) -0.0008(9) -0.0001(8) -0.0088(9)
C19 0.0232(10) 0.0294(11) 0.0208(10) 0.0007(8) -0.0017(8) -0.0041(8)
C20 0.0422(14) 0.0529(16) 0.0209(11) -0.0204(12) -0.0012(10) -0.0052(11)
O21 0.0456(11) 0.0612(13) 0.0201(8) -0.0124(9) 0.0050(8) -0.0076(8)
O22 0.0860(18) 0.0648(15) 0.0366(11) -0.0461(14) 0.0195(11) -0.0131(10)
C23 0.115(4) 0.085(3) 0.0444(19) -0.061(3) 0.014(2) -0.0116(19)
S 0.0225(2) 0.0147(2) 0.0313(3) 0.00114(18) -0.0075(2) -0.00744(19)
O1 0.0292(9) 0.0314(9) 0.0415(10) -0.0011(7) -0.0137(7) -0.0144(7)
O2 0.0296(9) 0.0227(8) 0.0449(10) 0.0037(7) 0.0014(7) -0.0048(7)
O3 0.0359(9) 0.0145(7) 0.0415(9) 0.0002(6) -0.0188(7) -0.0065(6)
O4 0.0220(7) 0.0204(7) 0.0338(9) 0.0043(6) -0.0045(6) -0.0020(6)
C4A 0.0250(11) 0.0308(12) 0.0335(12) 0.0060(9) -0.0031(9) -0.0071(9)

loop_
_atom_type_symbol
_atom_type_description
_atom_type_scat_dispersion_real
_atom_type_scat_dispersion_imag
_atom_type_scat_source
C C 0.0033 0.0016 'International Tables Vol C Tables 4.2.6.8 and 6.1.1.4'
H H 0.0000 0.0000 'International Tables Vol C Tables 4.2.6.8 and 6.1.1.4'
N N 0.0061 0.0033 'International Tables Vol C Tables 4.2.6.8 and 6.1.1.4'
O O 0.0106 0.0060 'International Tables Vol C Tables 4.2.6.8 and 6.1.1.4'
S S 0.1246 0.1234 'International Tables Vol C Tables 4.2.6.8 and 6.1.1.4'
Cl Cl 0.1484 0.1585 'International Tables Vol C Tables 4.2.6.8 and 6.1.1.4'
Co Co 0.3494 0.9721 'International Tables Vol C Tables 4.2.6.8 and 6.1.1.4'

loop_
_geom_angle_atom_site_label_1
_geom_angle_atom_site_label_2
_geom_angle_atom_site_label_3
_geom_angle
N4 Co N10 96.74(7)
N4 Co N7 83.89(7)
N10 Co N7 85.46(7)
N4 Co N1 84.23(7)
N10 Co N1 85.19(7)
N7 Co N1 163.90(7)
N4 Co Cl1 90.92(5)
N10 Co Cl1 171.96(5)
N7 Co Cl1 92.97(5)
N1 Co Cl1 98.06(5)
N4 Co Cl2 177.16(5)
N10 Co Cl2 85.40(5)
N7 Co Cl2 94.45(5)
N1 Co Cl2 97.82(5)
Cl1 Co Cl2 86.867(19)
C12 N1 C13 111.78(15)
C12 N1 C2 108.72(14)
C13 N1 C2 110.13(15)
C12 N1 Co 105.53(11)
C13 N1 Co 112.33(12)
C2 N1 Co 108.16(12)
C3 C2 N1 109.59(16)
C3 C2 H2A 109.8
N1 C2 H2A 109.8
C3 C2 H2B 109.8
N1 C2 H2B 109.8
H2A C2 H2B 108.2
N4 C3 C2 105.58(16)
N4 C3 H3A 110.6
C2 C3 H3A 110.6
N4 C3 H3B 110.6
C2 C3 H3B 110.6
H3A C3 H3B 108.8
C3 N4 C5 115.03(16)
C3 N4 Co 108.64(12)
C5 N4 Co 108.85(13)
C3 N4 H4 106.0(16)
C5 N4 H4 105.1(16)
Co N4 H4 113.3(16)
N4 C5 C6 105.98(16)
N4 C5 H5A 110.5
C6 C5 H5A 110.5
N4 C5 H5B 110.5
C6 C5 H5B 110.5
H5A C5 H5B 108.7
N7 C6 C5 109.69(16)
N7 C6 H6A 109.7
C5 C6 H6A 109.7
N7 C6 H6B 109.7
C5 C6 H6B 109.7
H6A C6 H6B 108.2
C8 N7 C6 110.29(15)
C8 N7 Co 107.62(12)
C6 N7 Co 110.91(13)
C8 N7 H7 110.6(17)
C6 N7 H7 106.1(16)
Co N7 H7 111.4(17)
N7 C8 C9 107.48(16)
N7 C8 H8A 110.2
C9 C8 H8A 110.2
N7 C8 H8B 110.2
C9 C8 H8B 110.2
H8A C8 H8B 108.5
N10 C9 C8 104.77(15)
N10 C9 H9A 110.8
C8 C9 H9A 110.8
N10 C9 H9B 110.8
C8 C9 H9B 110.8
H9A C9 H9B 108.9
C9 N10 C11 118.87(15)
C9 N10 Co 110.64(12)
C11 N10 Co 111.37(12)
C9 N10 H10 104.5(18)
C11 N10 H10 108.1(18)
Co N10 H10 101.6(18)
N10 C11 C12 104.35(15)
N10 C11 H11A 110.9
C12 C11 H11A 110.9
N10 C11 H11B 110.9
C12 C11 H11B 110.9
H11A C11 H11B 108.9
N1 C12 C11 108.26(15)
N1 C12 H12A 110.0
C11 C12 H12A 110.0
N1 C12 H12B 110.0
C11 C12 H12B 110.0
H12A C12 H12B 108.4
N1 C13 C14 116.35(16)
N1 C13 H13A 108.2
C14 C13 H13A 108.2
N1 C13 H13B 108.2
C14 C13 H13B 108.2
H13A C13 H13B 107.4
C15 C14 C19 118.5(2)
C15 C14 C13 118.8(2)
C19 C14 C13 122.42(19)
C14 C15 C16 121.3(2)
C14 C15 H15A 119.3
C16 C15 H15A 119.3
C17 C16 C15 119.7(2)
C17 C16 H16A 120.1
C15 C16 H16A 120.1
C16 C17 C18 119.7(2)
C16 C17 C20 122.1(2)
C18 C17 C20 118.2(2)
C19 C18 C17 120.3(2)
C19 C18 H18A 119.9
C17 C18 H18A 119.9
C18 C19 C14 120.5(2)
C18 C19 H19A 119.7
C14 C19 H19A 119.7
O21 C20 O22 123.7(2)
O21 C20 C17 124.7(3)
O22 C20 C17 111.5(2)
C20 O22 C23 116.4(3)
O22 C23 H23A 109.5
O22 C23 H23B 109.5
H23A C23 H23B 109.5
O22 C23 H23C 109.5
H23A C23 H23C 109.5
H23B C23 H23C 109.5
O1 S O2 116.68(11)
O1 S O3 112.35(10)
O2 S O3 113.77(10)
O1 S O4 106.74(10)
O2 S O4 100.20(9)
O3 S O4 105.40(9)
C4A O4 S 116.14(13)
O4 C4A H4AA 109.5
O4 C4A H4AB 109.5
H4AA C4A H4AB 109.5
O4 C4A H4AC 109.5
H4AA C4A H4AC 109.5
H4AB C4A H4AC 109.5

loop_
_geom_bond_atom_site_label_1
_geom_bond_atom_site_label_2
_geom_bond_site_symmetry_2
_geom_bond_distance
_geom_bond_publ_flag
Co N4 . 1.9444(17) ?
Co N10 . 1.9462(16) ?
Co N7 . 1.9868(17) ?
Co N1 . 2.0453(16) ?
Co Cl1 . 2.2882(5) ?
Co Cl2 . 2.2940(5) ?
N1 C12 . 1.507(2) ?
N1 C13 . 1.507(2) ?
N1 C2 . 1.526(2) ?
C2 C3 . 1.508(3) ?
C2 H2A . 0.9900 ?
C2 H2B . 0.9900 ?
C3 N4 . 1.480(3) ?
C3 H3A . 0.9900 ?
C3 H3B . 0.9900 ?
N4 C5 . 1.482(2) ?
N4 H4 . 0.88(3) ?
C5 C6 . 1.515(3) ?
C5 H5A . 0.9900 ?
C5 H5B . 0.9900 ?
C6 N7 . 1.512(3) ?
C6 H6A . 0.9900 ?
C6 H6B . 0.9900 ?
N7 C8 . 1.495(3) ?
N7 H7 . 0.86(3) ?
C8 C9 . 1.519(3) ?
C8 H8A . 0.9900 ?
C8 H8B . 0.9900 ?
C9 N10 . 1.481(2) ?
C9 H9A . 0.9900 ?
C9 H9B . 0.9900 ?
N10 C11 . 1.483(2) ?
N10 H10 . 0.81(3) ?
C11 C12 . 1.520(3) ?
C11 H11A . 0.9900 ?
C11 H11B . 0.9900 ?
C12 H12A . 0.9900 ?
C12 H12B . 0.9900 ?
C13 C14 . 1.519(3) ?
C13 H13A . 0.9900 ?
C13 H13B . 0.9900 ?
C14 C15 . 1.392(3) ?
C14 C19 . 1.399(3) ?
C15 C16 . 1.394(3) ?
C15 H15A . 0.9500 ?
C16 C17 . 1.389(4) ?
C16 H16A . 0.9500 ?
C17 C18 . 1.398(3) ?
C17 C20 . 1.500(3) ?
C18 C19 . 1.390(3) ?
C18 H18A . 0.9500 ?
C19 H19A . 0.9500 ?
C20 O21 . 1.205(3) ?
C20 O22 . 1.349(4) ?
O22 C23 . 1.489(4) ?
C23 H23A . 0.9800 ?
C23 H23B . 0.9800 ?
C23 H23C . 0.9800 ?
S O1 . 1.4384(17) ?
S O2 . 1.4418(17) ?
S O3 . 1.4611(15) ?
S O4 . 1.6226(17) ?
O4 C4A . 1.444(3) ?
C4A H4AA . 0.9800 ?
C4A H4AB . 0.9800 ?
C4A H4AC . 0.9800 ?

loop_
_geom_hbond_atom_site_label_D
_geom_hbond_atom_site_label_H
_geom_hbond_atom_site_label_A
_geom_hbond_site_symmetry_A
_geom_hbond_distance_DH
_geom_hbond_distance_HA
_geom_hbond_distance_DA
_geom_hbond_angle_DHA
N4 H4 O3 1_565 0.88(3) 1.97(2) 2.836(2) 166(2)
N10 H10 O2 . 0.81(2) 2.49(3) 3.111(2) 134(2)
N7 H7 Cl2 2_665 0.86(3) 2.59(3) 3.3687(17) 151(2)

loop_
_geom_torsion_atom_site_label_1
_geom_torsion_atom_site_label_2
_geom_torsion_atom_site_label_3
_geom_torsion_atom_site_label_4
_geom_torsion
N4 Co N1 C12 -111.33(12)
N10 Co N1 C12 -14.04(12)
N7 Co N1 C12 -68.7(3)
Cl1 Co N1 C12 158.56(11)
Cl2 Co N1 C12 70.64(11)
N4 Co N1 C13 126.64(14)
N10 Co N1 C13 -136.07(14)
N7 Co N1 C13 169.3(2)
Cl1 Co N1 C13 36.52(13)
Cl2 Co N1 C13 -51.40(13)
N4 Co N1 C2 4.88(12)
N10 Co N1 C2 102.18(12)
N7 Co N1 C2 47.5(3)
Cl1 Co N1 C2 -85.23(11)
Cl2 Co N1 C2 -173.15(11)
C12 N1 C2 C3 136.45(16)
C13 N1 C2 C3 -100.76(18)
Co N1 C2 C3 22.33(18)
N1 C2 C3 N4 -47.4(2)
C2 C3 N4 C5 173.78(16)
C2 C3 N4 Co 51.52(17)
N10 Co N4 C3 -116.16(13)
N7 Co N4 C3 159.17(13)
N1 Co N4 C3 -31.72(12)
Cl1 Co N4 C3 66.29(12)
N10 Co N4 C5 117.90(13)
N7 Co N4 C5 33.23(13)
N1 Co N4 C5 -157.66(14)
Cl1 Co N4 C5 -59.66(13)
C3 N4 C5 C6 -171.19(16)
Co N4 C5 C6 -49.04(18)
N4 C5 C6 N7 40.9(2)
C5 C6 N7 C8 -134.57(17)
C5 C6 N7 Co -15.4(2)
N4 Co N7 C8 111.19(13)
N10 Co N7 C8 13.90(13)
N1 Co N7 C8 68.5(3)
Cl1 Co N7 C8 -158.21(12)
Cl2 Co N7 C8 -71.12(12)
N4 Co N7 C6 -9.53(13)
N10 Co N7 C6 -106.82(13)
N1 Co N7 C6 -52.2(3)
Cl1 Co N7 C6 81.08(13)
Cl2 Co N7 C6 168.16(12)
C6 N7 C8 C9 80.84(19)
Co N7 C8 C9 -40.27(17)
N7 C8 C9 N10 52.88(19)
C8 C9 N10 C11 -172.00(16)
C8 C9 N10 Co -41.28(17)
N4 Co N10 C9 -67.28(13)
N7 Co N10 C9 16.00(13)
N1 Co N10 C9 -150.88(13)
Cl2 Co N10 C9 110.85(12)
N4 Co N10 C11 67.26(13)
N7 Co N10 C11 150.54(13)
N1 Co N10 C11 -16.34(12)
C9 N10 C11 C12 172.67(15)
Co N10 C11 C12 42.28(16)
C13 N1 C12 C11 163.58(16)
C2 N1 C12 C11 -74.64(18)
Co N1 C12 C11 41.19(17)
N10 C11 C12 N1 -54.65(19)
C12 N1 C13 C14 43.5(2)
C2 N1 C13 C14 -77.5(2)
Co N1 C13 C14 161.90(15)
N1 C13 C14 C15 -98.0(2)
N1 C13 C14 C19 87.6(2)
C19 C14 C15 C16 1.2(3)
C13 C14 C15 C16 -173.4(2)
C14 C15 C16 C17 -0.9(4)
C15 C16 C17 C18 -0.3(4)
C15 C16 C17 C20 176.5(2)
C16 C17 C18 C19 1.1(4)
C20 C17 C18 C19 -175.8(2)
C17 C18 C19 C14 -0.8(3)
C15 C14 C19 C18 -0.3(3)
C13 C14 C19 C18 174.08(19)
C16 C17 C20 O21 173.4(3)
C18 C17 C20 O21 -9.8(4)
C16 C17 C20 O22 -8.0(4)
C18 C17 C20 O22 168.8(2)
O21 C20 O22 C23 -0.5(5)
C17 C20 O22 C23 -179.1(3)
O1 S O4 C4A 48.05(18)
O2 S O4 C4A 170.09(16)
O3 S O4 C4A -71.60(17)
